data_4080189
loop_
_publ_author_name
'Brown, Jessie L.'
'Wu, Guang'
'Hayton, Trevor W.'

_publ_section_title
;
 Chalcogen Atom Transfer to Uranium(III): Synthesis and Characterization
 of [(R2N)3U]2(\m-E) and [(R2N)3U]2(\m-\h2:\h2-S2) (R = SiMe3; E = S, Se,
 Te)
;
_journal_issue 5
_journal_name_full Organometallics
_journal_page_first 1193
_journal_paper_doi 10.1021/om301004q
_journal_volume 32
_journal_year 2013
_chemical_formula_sum 'C40 H118 N6 O S Si12 U2'
_chemical_formula_weight 1544.60
_chemical_name_systematic
; 
 ? 
;
_space_group_IT_number 4
_symmetry_cell_setting monoclinic
_symmetry_space_group_name_Hall 'P 2yb'
_symmetry_space_group_name_H-M 'P 1 21 1'
_atom_sites_solution_hydrogens geom
_atom_sites_solution_primary direct
_atom_sites_solution_secondary difmap
_audit_creation_method SHELXL-97
_cell_angle_alpha 90.00
_cell_angle_beta 90.026(6)
_cell_angle_gamma 90.00
_cell_formula_units_Z 4
_cell_length_a 11.5726(10)
_cell_length_b 21.379(2)
_cell_length_c 28.376(3)
_cell_measurement_temperature 100(2)
_cell_volume 7020.5(12)
_computing_structure_refinement 'SHELXL-97 (Sheldrick, 2008)'
_computing_structure_solution 'SHELXS-97 (Sheldrick, 2008)'
_diffrn_ambient_temperature 100(2)
_diffrn_measured_fraction_theta_full 0.997
_diffrn_measured_fraction_theta_max 0.997
_diffrn_measurement_device_type 'ccd area detector'
_diffrn_measurement_method 'omega scan'
_diffrn_radiation_monochromator graphite
_diffrn_radiation_source 'fine-focus sealed tube'
_diffrn_radiation_type MoK\a
_diffrn_radiation_wavelength 0.71073
_diffrn_reflns_av_R_equivalents 0.0399
_diffrn_reflns_av_sigmaI/netI 0.0555
_diffrn_reflns_limit_h_max 15
_diffrn_reflns_limit_h_min -15
_diffrn_reflns_limit_k_max 28
_diffrn_reflns_limit_k_min -28
_diffrn_reflns_limit_l_max 37
_diffrn_reflns_limit_l_min -37
_diffrn_reflns_number 77675
_diffrn_reflns_theta_full 28.28
_diffrn_reflns_theta_max 28.28
_diffrn_reflns_theta_min 1.19
_exptl_absorpt_coefficient_mu 4.873
_exptl_absorpt_correction_T_max 0.6963
_exptl_absorpt_correction_T_min 0.4914
_exptl_absorpt_correction_type multi-scan
_exptl_absorpt_process_details SADABS
_exptl_crystal_density_diffrn 1.461
_exptl_crystal_density_method 'not measured'
_exptl_crystal_F_000 3104
_exptl_crystal_size_max 0.20
_exptl_crystal_size_mid 0.20
_exptl_crystal_size_min 0.20
_refine_diff_density_max 6.727
_refine_diff_density_min -6.657
_refine_diff_density_rms 0.386
_refine_ls_abs_structure_details 'Flack H D (1983), Acta Cryst. A39, 876-881'
_refine_ls_abs_structure_Flack 0.087(8)
_refine_ls_extinction_coef 0.00021(3)
_refine_ls_extinction_expression Fc^*^=kFc[1+0.001xFc^2^\l^3^/sin(2\q)]^-1/4^
_refine_ls_extinction_method SHELXL
_refine_ls_goodness_of_fit_ref 1.214
_refine_ls_hydrogen_treatment constr
_refine_ls_matrix_type full
_refine_ls_number_parameters 919
_refine_ls_number_reflns 34650
_refine_ls_number_restraints 41
_refine_ls_restrained_S_all 1.214
_refine_ls_R_factor_all 0.0939
_refine_ls_R_factor_gt 0.0907
_refine_ls_shift/su_max 0.001
_refine_ls_shift/su_mean 0.000
_refine_ls_structure_factor_coef Fsqd
_refine_ls_weighting_details 'calc w=1/[\s^2^(Fo^2^)+(0.0010P)^2^+403.0000P] where P=(Fo^2^+2Fc^2^)/3'
_refine_ls_weighting_scheme calc
_refine_ls_wR_factor_gt 0.2119
_refine_ls_wR_factor_ref 0.2133
_reflns_number_gt 33143
_reflns_number_total 34650
_reflns_threshold_expression >2sigma(I)
_cod_data_source_file om301004q_si_002.cif
_cod_data_source_block Complex_1
_cod_original_cell_volume 7020.8(11)
_cod_original_sg_symbol_H-M P(2)1
_cod_database_code 4080189

loop_
_symmetry_equiv_pos_as_xyz
'x, y, z'
'-x, y+1/2, -z'

loop_
_atom_site_label
_atom_site_type_symbol
_atom_site_fract_x
_atom_site_fract_y
_atom_site_fract_z
_atom_site_U_iso_or_equiv
_atom_site_adp_type
_atom_site_occupancy
_atom_site_symmetry_multiplicity
_atom_site_calc_flag
_atom_site_refinement_flags
C62 C 1.1523(19) 0.1350(13) 0.0544(10) 0.043(6) Uani 1 1 d .
H62A H 1.1776 0.1148 0.0251 0.065 Uiso 1 1 calc R
H62B H 1.2088 0.1267 0.0793 0.065 Uiso 1 1 calc R
H62C H 1.1460 0.1802 0.0493 0.065 Uiso 1 1 calc R
U1 U 0.71922(5) 0.44891(3) 0.32193(2) 0.01216(12) Uani 1 1 d .
U4 U 0.73263(5) 0.09883(3) 0.028658(19) 0.01250(12) Uani 1 1 d .
U3 U 0.71148(5) -0.04148(3) 0.18096(2) 0.01196(12) Uani 1 1 d .
U2 U 0.73927(5) 0.60606(3) 0.467082(19) 0.01227(12) Uani 1 1 d .
S1 S 0.7146(4) 0.5313(2) 0.39193(15) 0.0150(8) Uani 1 1 d .
S2 S 0.7027(3) 0.03848(19) 0.11016(14) 0.0148(8) Uani 1 1 d .
Si21 Si 1.0099(4) 0.1034(3) 0.07194(17) 0.0206(9) Uani 1 1 d D
Si11 Si 1.0151(4) 0.6082(3) 0.42799(17) 0.0204(9) Uani 1 1 d .
Si12 Si 0.9965(4) 0.5538(3) 0.52480(19) 0.0212(9) Uani 1 1 d .
Si18 Si 0.7399(4) 0.0883(2) 0.25064(17) 0.0204(9) Uani 1 1 d D
Si14 Si 0.8618(5) -0.1521(2) 0.10697(19) 0.0235(11) Uani 1 1 d .
Si13 Si 0.7874(5) -0.1928(2) 0.2005(2) 0.0247(10) Uani 1 1 d D
Si2 Si 0.7747(5) 0.3515(2) 0.41254(18) 0.0196(10) Uani 1 1 d .
Si23 Si 0.7746(5) 0.2691(2) 0.02498(18) 0.0214(10) Uani 1 1 d .
Si1 Si 0.9682(5) 0.3514(3) 0.3430(2) 0.0239(11) Uani 1 1 d D
Si22 Si 0.9918(5) 0.0447(3) -0.0230(2) 0.0238(11) Uani 1 1 d .
Si9 Si 0.6357(5) 0.6405(2) 0.57651(19) 0.0240(9) Uani 1 1 d D
Si19 Si 0.6343(4) 0.1342(3) -0.08446(19) 0.0230(10) Uani 1 1 d D
Si3 Si 0.4955(5) 0.3353(3) 0.2903(2) 0.0273(12) Uani 1 1 d .
Si5 Si 0.7849(5) 0.4316(2) 0.20616(18) 0.0232(9) Uani 1 1 d D
Si24 Si 0.5635(5) 0.2110(3) 0.0687(2) 0.0232(11) Uani 1 1 d .
Si7 Si 0.7635(5) 0.7772(2) 0.4614(2) 0.0258(10) Uani 1 1 d D
Si6 Si 0.8455(6) 0.5580(3) 0.2394(2) 0.0305(11) Uani 1 1 d D
Si20 Si 0.5373(5) 0.0177(2) -0.04432(19) 0.0214(10) Uani 1 1 d .
Si10 Si 0.5370(5) 0.5222(3) 0.53945(19) 0.0260(10) Uani 1 1 d D
N8 N 0.5366(13) -0.0721(7) 0.2070(5) 0.0185(17) Uani 1 1 d .
N11 N 0.9215(13) 0.0814(6) 0.0226(5) 0.0157(19) Uani 1 1 d .
N5 N 0.6330(12) 0.5850(7) 0.5311(6) 0.020(2) Uani 1 1 d .
N2 N 0.5451(12) 0.4123(7) 0.2989(5) 0.019(3) Uani 1 1 d .
N12 N 0.6963(13) 0.2009(7) 0.0384(6) 0.023(3) Uani 1 1 d .
N1 N 0.8288(14) 0.3769(7) 0.3577(5) 0.021(3) Uani 1 1 d .
N9 N 0.8044(13) 0.0151(7) 0.2359(5) 0.0185(17) Uani 1 1 d .
N7 N 0.7973(13) -0.1308(7) 0.1591(5) 0.0185(17) Uani 1 1 d .
Si15 Si 0.4772(5) -0.0771(3) 0.2640(2) 0.0255(10) Uani 1 1 d D
Si4 Si 0.4430(5) 0.4723(2) 0.29632(19) 0.0248(10) Uani 1 1 d D
Si16 Si 0.4406(5) -0.0888(2) 0.1605(2) 0.0255(10) Uani 1 1 d D
Si8 Si 0.5638(4) 0.7096(2) 0.4196(2) 0.0266(10) Uani 1 1 d D
Si17 Si 0.9362(5) -0.0011(3) 0.2624(2) 0.0230(10) Uani 1 1 d .
C10 C 0.3330(13) 0.4644(9) 0.2476(5) 0.0248(10) Uani 1 1 d D
H10A H 0.3679 0.4768 0.2176 0.037 Uiso 1 1 calc R
H10B H 0.2666 0.4915 0.2544 0.037 Uiso 1 1 calc R
H10C H 0.3071 0.4208 0.2456 0.037 Uiso 1 1 calc R
O1 O 0.1994(13) 0.7503(8) 0.3330(6) 0.037(4) Uani 1 1 d .
N6 N 0.9276(12) 0.5899(7) 0.4772(5) 0.0212(9) Uani 1 1 d .
N4 N 0.6935(13) 0.7060(7) 0.4519(6) 0.020(2) Uani 1 1 d .
N10 N 0.6322(13) 0.0807(6) -0.0376(5) 0.0157(19) Uani 1 1 d .
C15 C 0.7831(18) 0.3495(5) 0.2279(6) 0.0232(9) Uani 1 1 d D
H15A H 0.8590 0.3304 0.2226 0.035 Uiso 1 1 calc R
H15B H 0.7240 0.3258 0.2108 0.035 Uiso 1 1 calc R
H15C H 0.7655 0.3492 0.2617 0.035 Uiso 1 1 calc R
C50 C 0.9179(17) -0.0316(11) 0.3266(7) 0.028(4) Uani 1 1 d .
H50A H 0.8648 -0.0041 0.3438 0.042 Uiso 1 1 calc R
H50B H 0.9932 -0.0319 0.3424 0.042 Uiso 1 1 calc R
H50C H 0.8864 -0.0742 0.3259 0.042 Uiso 1 1 calc R
C43 C 0.5752(13) -0.0459(10) 0.3105(5) 0.0255(10) Uani 1 1 d D
H43A H 0.6479 -0.0324 0.2962 0.038 Uiso 1 1 calc R
H43B H 0.5909 -0.0788 0.3338 0.038 Uiso 1 1 calc R
H43C H 0.5382 -0.0103 0.3262 0.038 Uiso 1 1 calc R
C52 C 0.7467(16) 0.0931(8) 0.3163(3) 0.0204(9) Uani 1 1 d D
H52A H 0.7256 0.0525 0.3298 0.031 Uiso 1 1 calc R
H52B H 0.6926 0.1252 0.3274 0.031 Uiso 1 1 calc R
H52C H 0.8253 0.1042 0.3260 0.031 Uiso 1 1 calc R
C13 C 0.6473(11) 0.4397(9) 0.1734(6) 0.0232(9) Uani 1 1 d D
H13A H 0.5829 0.4418 0.1957 0.035 Uiso 1 1 calc R
H13B H 0.6369 0.4035 0.1526 0.035 Uiso 1 1 calc R
H13C H 0.6493 0.4780 0.1544 0.035 Uiso 1 1 calc R
C40 C 0.810(2) -0.2303(10) 0.0832(7) 0.030(4) Uani 1 1 d .
H40A H 0.8328 -0.2637 0.1050 0.045 Uiso 1 1 calc R
H40B H 0.8460 -0.2380 0.0523 0.045 Uiso 1 1 calc R
H40C H 0.7262 -0.2297 0.0798 0.045 Uiso 1 1 calc R
C35 C 1.0772(15) 0.6120(9) 0.5622(7) 0.024(4) Uani 1 1 d .
H35A H 1.1431 0.6285 0.5444 0.037 Uiso 1 1 calc R
H35B H 1.1050 0.5914 0.5909 0.037 Uiso 1 1 calc R
H35C H 1.0254 0.6465 0.5707 0.037 Uiso 1 1 calc R
C17 C 0.7914(19) 0.5915(9) 0.1833(5) 0.0305(11) Uani 1 1 d D
H17A H 0.7733 0.5576 0.1613 0.046 Uiso 1 1 calc R
H17B H 0.8508 0.6186 0.1696 0.046 Uiso 1 1 calc R
H17C H 0.7215 0.6161 0.1894 0.046 Uiso 1 1 calc R
C57 C 0.613(2) 0.0985(13) -0.1443(6) 0.040(5) Uani 1 1 d .
H57A H 0.5962 0.0538 -0.1409 0.060 Uiso 1 1 calc R
H57B H 0.6836 0.1038 -0.1630 0.060 Uiso 1 1 calc R
H57C H 0.5484 0.1192 -0.1602 0.060 Uiso 1 1 calc R
C29 C 0.5973(15) 0.4606(7) 0.5785(6) 0.0260(10) Uani 1 1 d D
H29A H 0.6440 0.4316 0.5598 0.039 Uiso 1 1 calc R
H29B H 0.5339 0.4378 0.5936 0.039 Uiso 1 1 calc R
H29C H 0.6458 0.4801 0.6027 0.039 Uiso 1 1 calc R
O2 O 0.7905(13) 0.7415(7) 0.8364(7) 0.037(4) Uani 1 1 d .
C32 C 1.045(2) 0.5362(11) 0.3897(11) 0.051(8) Uani 1 1 d .
H32A H 1.0901 0.5057 0.4078 0.077 Uiso 1 1 calc R
H32B H 1.0887 0.5487 0.3616 0.077 Uiso 1 1 calc R
H32C H 0.9716 0.5172 0.3800 0.077 Uiso 1 1 calc R
C72 C 0.4729(14) 0.1395(8) 0.0576(6) 0.017(3) Uani 1 1 d .
H72A H 0.4575 0.1356 0.0238 0.025 Uiso 1 1 calc R
H72B H 0.3996 0.1433 0.0747 0.025 Uiso 1 1 calc R
H72C H 0.5144 0.1023 0.0687 0.025 Uiso 1 1 calc R
C51 C 1.033(2) 0.0670(10) 0.2645(9) 0.037(5) Uani 1 1 d .
H51A H 1.0402 0.0850 0.2329 0.055 Uiso 1 1 calc R
H51B H 1.1093 0.0539 0.2758 0.055 Uiso 1 1 calc R
H51C H 1.0010 0.0985 0.2860 0.055 Uiso 1 1 calc R
N3 N 0.7916(13) 0.4844(5) 0.2550(6) 0.025(3) Uani 1 1 d D
C4 C 0.7995(18) 0.2660(9) 0.4228(7) 0.025(3) Uani 1 1 d .
H4A H 0.7732 0.2423 0.3952 0.037 Uiso 1 1 calc R
H4B H 0.7561 0.2525 0.4507 0.037 Uiso 1 1 calc R
H4C H 0.8821 0.2584 0.4278 0.037 Uiso 1 1 calc R
C61 C 0.9386(17) 0.1645(11) 0.1074(8) 0.032(5) Uani 1 1 d .
H61A H 0.9030 0.1954 0.0864 0.048 Uiso 1 1 calc R
H61B H 0.9960 0.1852 0.1274 0.048 Uiso 1 1 calc R
H61C H 0.8789 0.1454 0.1272 0.048 Uiso 1 1 calc R
C42 C 0.8312(19) -0.0949(12) 0.0557(7) 0.034(5) Uani 1 1 d .
H42A H 0.7482 -0.0946 0.0488 0.051 Uiso 1 1 calc R
H42B H 0.8738 -0.1084 0.0276 0.051 Uiso 1 1 calc R
H42C H 0.8560 -0.0527 0.0646 0.051 Uiso 1 1 calc R
C6 C 0.6130(18) 0.3635(9) 0.4122(7) 0.025(3) Uani 1 1 d .
H6A H 0.5941 0.4007 0.3935 0.037 Uiso 1 1 calc R
H6B H 0.5857 0.3694 0.4446 0.037 Uiso 1 1 calc R
H6C H 0.5753 0.3268 0.3984 0.037 Uiso 1 1 calc R
C49 C 1.0141(18) -0.0636(9) 0.2270(7) 0.027(4) Uani 1 1 d .
H49A H 1.0289 -0.1000 0.2471 0.041 Uiso 1 1 calc R
H49B H 1.0876 -0.0469 0.2154 0.041 Uiso 1 1 calc R
H49C H 0.9658 -0.0762 0.2002 0.041 Uiso 1 1 calc R
C64 C 1.0690(17) 0.1012(12) -0.0621(8) 0.037(5) Uani 1 1 d .
H64A H 1.0354 0.1430 -0.0583 0.055 Uiso 1 1 calc R
H64B H 1.0611 0.0879 -0.0950 0.055 Uiso 1 1 calc R
H64C H 1.1511 0.1024 -0.0536 0.055 Uiso 1 1 calc R
C44 C 0.3413(11) -0.0329(8) 0.2674(7) 0.0255(10) Uani 1 1 d D
H44A H 0.3542 0.0099 0.2562 0.038 Uiso 1 1 calc R
H44B H 0.3144 -0.0318 0.3001 0.038 Uiso 1 1 calc R
H44C H 0.2829 -0.0532 0.2476 0.038 Uiso 1 1 calc R
C67 C 0.9281(19) 0.2508(11) 0.0057(8) 0.035(5) Uani 1 1 d .
H67A H 0.9425 0.2059 0.0090 0.053 Uiso 1 1 calc R
H67B H 0.9827 0.2741 0.0255 0.053 Uiso 1 1 calc R
H67C H 0.9384 0.2632 -0.0273 0.053 Uiso 1 1 calc R
C59 C 0.5886(16) -0.0439(10) -0.0860(7) 0.029(3) Uani 1 1 d .
H59A H 0.5956 -0.0261 -0.1177 0.043 Uiso 1 1 calc R
H59B H 0.5330 -0.0785 -0.0865 0.043 Uiso 1 1 calc R
H59C H 0.6641 -0.0595 -0.0756 0.043 Uiso 1 1 calc R
C2 C 0.967(2) 0.2710(7) 0.3184(9) 0.038(3) Uani 1 1 d D
H2A H 0.9680 0.2406 0.3442 0.057 Uiso 1 1 calc R
H2B H 1.0344 0.2650 0.2983 0.057 Uiso 1 1 calc R
H2C H 0.8962 0.2650 0.2997 0.057 Uiso 1 1 calc R
C26 C 0.5204(14) 0.7002(7) 0.5680(7) 0.0240(9) Uani 1 1 d D
H26A H 0.5381 0.7255 0.5401 0.036 Uiso 1 1 calc R
H26B H 0.5165 0.7273 0.5958 0.036 Uiso 1 1 calc R
H26C H 0.4459 0.6792 0.5635 0.036 Uiso 1 1 calc R
C24 C 0.4799(14) 0.6370(6) 0.4300(8) 0.0266(10) Uani 1 1 d D
H24A H 0.5056 0.6044 0.4080 0.040 Uiso 1 1 calc R
H24B H 0.3976 0.6453 0.4251 0.040 Uiso 1 1 calc R
H24C H 0.4924 0.6227 0.4625 0.040 Uiso 1 1 calc R
C58 C 0.3884(18) 0.0422(10) -0.0616(7) 0.029(3) Uani 1 1 d .
H58A H 0.3595 0.0732 -0.0391 0.043 Uiso 1 1 calc R
H58B H 0.3373 0.0056 -0.0616 0.043 Uiso 1 1 calc R
H58C H 0.3901 0.0605 -0.0932 0.043 Uiso 1 1 calc R
C25 C 0.6245(16) 0.6072(9) 0.6367(4) 0.0240(9) Uani 1 1 d D
H25A H 0.5494 0.5867 0.6404 0.036 Uiso 1 1 calc R
H25B H 0.6318 0.6409 0.6600 0.036 Uiso 1 1 calc R
H25C H 0.6864 0.5766 0.6415 0.036 Uiso 1 1 calc R
C69 C 0.7038(19) 0.3191(10) -0.0253(8) 0.031(5) Uani 1 1 d .
H69A H 0.6890 0.2924 -0.0527 0.047 Uiso 1 1 calc R
H69B H 0.7563 0.3530 -0.0342 0.047 Uiso 1 1 calc R
H69C H 0.6308 0.3368 -0.0140 0.047 Uiso 1 1 calc R
C36 C 1.1019(17) 0.4932(9) 0.5067(8) 0.028(4) Uani 1 1 d .
H36A H 1.0783 0.4753 0.4764 0.042 Uiso 1 1 calc R
H36B H 1.1045 0.4602 0.5306 0.042 Uiso 1 1 calc R
H36C H 1.1786 0.5122 0.5035 0.042 Uiso 1 1 calc R
C31 C 0.9392(19) 0.6643(12) 0.3882(7) 0.032(5) Uani 1 1 d .
H31A H 0.8557 0.6572 0.3899 0.048 Uiso 1 1 calc R
H31B H 0.9655 0.6579 0.3557 0.048 Uiso 1 1 calc R
H31C H 0.9567 0.7072 0.3979 0.048 Uiso 1 1 calc R
C66 C 0.8869(17) 0.0026(10) -0.0593(8) 0.031(5) Uani 1 1 d .
H66A H 0.9272 -0.0285 -0.0786 0.046 Uiso 1 1 calc R
H66B H 0.8465 0.0323 -0.0799 0.046 Uiso 1 1 calc R
H66C H 0.8308 -0.0185 -0.0389 0.046 Uiso 1 1 calc R
C20 C 0.6962(17) 0.8273(8) 0.5071(6) 0.0258(10) Uani 1 1 d D
H20A H 0.6196 0.8408 0.4964 0.039 Uiso 1 1 calc R
H20B H 0.7448 0.8641 0.5126 0.039 Uiso 1 1 calc R
H20C H 0.6884 0.8035 0.5365 0.039 Uiso 1 1 calc R
C34 C 0.8858(15) 0.5119(9) 0.5616(7) 0.0212(9) Uani 1 1 d .
H34A H 0.8177 0.5387 0.5656 0.032 Uiso 1 1 calc R
H34B H 0.9188 0.5022 0.5926 0.032 Uiso 1 1 calc R
H34C H 0.8630 0.4730 0.5459 0.032 Uiso 1 1 calc R
C28 C 0.3947(11) 0.5469(9) 0.5628(7) 0.0260(10) Uani 1 1 d D
H28A H 0.4058 0.5704 0.5921 0.039 Uiso 1 1 calc R
H28B H 0.3472 0.5099 0.5691 0.039 Uiso 1 1 calc R
H28C H 0.3558 0.5735 0.5396 0.039 Uiso 1 1 calc R
C63 C 1.0387(18) 0.0366(8) 0.1115(7) 0.036(5) Uani 1 1 d D
H63A H 0.9801 0.0354 0.1365 0.053 Uiso 1 1 calc R
H63B H 1.1154 0.0413 0.1257 0.053 Uiso 1 1 calc R
H63C H 1.0358 -0.0024 0.0934 0.053 Uiso 1 1 calc R
C27 C 0.7793(11) 0.6787(8) 0.5763(7) 0.0240(9) Uani 1 1 d D
H27A H 0.8399 0.6467 0.5756 0.036 Uiso 1 1 calc R
H27B H 0.7879 0.7043 0.6048 0.036 Uiso 1 1 calc R
H27C H 0.7862 0.7055 0.5484 0.036 Uiso 1 1 calc R
C54 C 0.5869(9) 0.0881(8) 0.2306(6) 0.0204(9) Uani 1 1 d D
H54A H 0.5835 0.0997 0.1972 0.031 Uiso 1 1 calc R
H54B H 0.5425 0.1183 0.2492 0.031 Uiso 1 1 calc R
H54C H 0.5542 0.0462 0.2348 0.031 Uiso 1 1 calc R
C78 C 0.801(2) 0.7118(12) 0.7934(11) 0.047(5) Uani 1 1 d .
H78A H 0.8825 0.6997 0.7885 0.057 Uiso 1 1 calc R
H78B H 0.7792 0.7414 0.7680 0.057 Uiso 1 1 calc R
C7 C 0.3595(18) 0.3183(12) 0.3243(9) 0.038(5) Uani 1 1 d .
H7A H 0.3743 0.3234 0.3581 0.057 Uiso 1 1 calc R
H7B H 0.3347 0.2752 0.3180 0.057 Uiso 1 1 calc R
H7C H 0.2986 0.3474 0.3145 0.057 Uiso 1 1 calc R
C8 C 0.4575(19) 0.3224(10) 0.2275(8) 0.033(5) Uani 1 1 d .
H8A H 0.3734 0.3198 0.2242 0.050 Uiso 1 1 calc R
H8B H 0.4927 0.2834 0.2165 0.050 Uiso 1 1 calc R
H8C H 0.4865 0.3574 0.2085 0.050 Uiso 1 1 calc R
C46 C 0.3617(15) -0.0175(6) 0.1419(7) 0.0255(10) Uani 1 1 d D
H46A H 0.2836 -0.0181 0.1552 0.038 Uiso 1 1 calc R
H46B H 0.3569 -0.0162 0.1074 0.038 Uiso 1 1 calc R
H46C H 0.4029 0.0197 0.1532 0.038 Uiso 1 1 calc R
C56 C 0.5209(17) 0.1936(11) -0.0769(8) 0.032(5) Uani 1 1 d .
H56A H 0.4476 0.1775 -0.0893 0.049 Uiso 1 1 calc R
H56B H 0.5425 0.2316 -0.0941 0.049 Uiso 1 1 calc R
H56C H 0.5122 0.2034 -0.0434 0.049 Uiso 1 1 calc R
C53 C 0.8076(16) 0.1567(6) 0.2215(6) 0.0204(9) Uani 1 1 d D
H53A H 0.8785 0.1682 0.2383 0.031 Uiso 1 1 calc R
H53B H 0.7537 0.1921 0.2219 0.031 Uiso 1 1 calc R
H53C H 0.8264 0.1460 0.1888 0.031 Uiso 1 1 calc R
C22 C 0.4660(14) 0.7750(7) 0.4358(8) 0.0266(10) Uani 1 1 d D
H22A H 0.4399 0.7696 0.4683 0.040 Uiso 1 1 calc R
H22B H 0.3990 0.7751 0.4146 0.040 Uiso 1 1 calc R
H22C H 0.5076 0.8147 0.4328 0.040 Uiso 1 1 calc R
C16 C 1.0053(9) 0.5626(9) 0.2360(7) 0.0305(11) Uani 1 1 d D
H16A H 1.0387 0.5499 0.2663 0.046 Uiso 1 1 calc R
H16B H 1.0285 0.6056 0.2288 0.046 Uiso 1 1 calc R
H16C H 1.0331 0.5345 0.2112 0.046 Uiso 1 1 calc R
C47 C 0.3358(14) -0.1531(7) 0.1708(7) 0.0255(10) Uani 1 1 d D
H47A H 0.3757 -0.1887 0.1853 0.038 Uiso 1 1 calc R
H47B H 0.3019 -0.1661 0.1407 0.038 Uiso 1 1 calc R
H47C H 0.2745 -0.1385 0.1919 0.038 Uiso 1 1 calc R
C39 C 0.9198(12) -0.2418(8) 0.2026(7) 0.0247(10) Uani 1 1 d D
H39A H 0.9340 -0.2599 0.1714 0.037 Uiso 1 1 calc R
H39B H 0.9094 -0.2754 0.2256 0.037 Uiso 1 1 calc R
H39C H 0.9859 -0.2159 0.2118 0.037 Uiso 1 1 calc R
C48 C 0.5310(15) -0.1164(9) 0.1108(6) 0.0255(10) Uani 1 1 d D
H48A H 0.5967 -0.0880 0.1066 0.038 Uiso 1 1 calc R
H48B H 0.4846 -0.1172 0.0819 0.038 Uiso 1 1 calc R
H48C H 0.5595 -0.1586 0.1176 0.038 Uiso 1 1 calc R
C19 C 0.9141(10) 0.7655(9) 0.4823(7) 0.0258(10) Uani 1 1 d D
H19A H 0.9153 0.7329 0.5066 0.039 Uiso 1 1 calc R
H19B H 0.9435 0.8047 0.4956 0.039 Uiso 1 1 calc R
H19C H 0.9629 0.7527 0.4558 0.039 Uiso 1 1 calc R
C12 C 0.5252(15) 0.5460(6) 0.2857(7) 0.0248(10) Uani 1 1 d D
H12A H 0.5979 0.5449 0.3034 0.037 Uiso 1 1 calc R
H12B H 0.4790 0.5818 0.2962 0.037 Uiso 1 1 calc R
H12C H 0.5419 0.5501 0.2520 0.037 Uiso 1 1 calc R
C41 C 1.0259(19) -0.1522(11) 0.1144(7) 0.031(5) Uani 1 1 d .
H41A H 1.0462 -0.1322 0.1444 0.047 Uiso 1 1 calc R
H41B H 1.0614 -0.1290 0.0884 0.047 Uiso 1 1 calc R
H41C H 1.0542 -0.1954 0.1143 0.047 Uiso 1 1 calc R
C65 C 1.0995(19) -0.0166(10) -0.0028(9) 0.035(5) Uani 1 1 d .
H65A H 1.1470 0.0005 0.0227 0.052 Uiso 1 1 calc R
H65B H 1.1493 -0.0284 -0.0293 0.052 Uiso 1 1 calc R
H65C H 1.0579 -0.0535 0.0086 0.052 Uiso 1 1 calc R
C37 C 0.7827(17) -0.1593(8) 0.2611(4) 0.0247(10) Uani 1 1 d D
H37A H 0.8604 -0.1458 0.2703 0.037 Uiso 1 1 calc R
H37B H 0.7549 -0.1912 0.2832 0.037 Uiso 1 1 calc R
H37C H 0.7302 -0.1233 0.2615 0.037 Uiso 1 1 calc R
C33 C 1.1537(17) 0.6476(11) 0.4453(11) 0.041(6) Uani 1 1 d .
H33A H 1.1367 0.6890 0.4586 0.062 Uiso 1 1 calc R
H33B H 1.2031 0.6523 0.4175 0.062 Uiso 1 1 calc R
H33C H 1.1936 0.6222 0.4690 0.062 Uiso 1 1 calc R
C21 C 0.7706(19) 0.8269(8) 0.4077(5) 0.0258(10) Uani 1 1 d D
H21A H 0.7633 0.8005 0.3796 0.039 Uiso 1 1 calc R
H21B H 0.8448 0.8489 0.4069 0.039 Uiso 1 1 calc R
H21C H 0.7075 0.8574 0.4083 0.039 Uiso 1 1 calc R
C14 C 0.9108(12) 0.4371(8) 0.1660(6) 0.0232(9) Uani 1 1 d D
H14A H 0.9049 0.4755 0.1473 0.035 Uiso 1 1 calc R
H14B H 0.9120 0.4008 0.1450 0.035 Uiso 1 1 calc R
H14C H 0.9822 0.4381 0.1846 0.035 Uiso 1 1 calc R
C1 C 1.0354(18) 0.4040(9) 0.2990(7) 0.038(3) Uani 1 1 d D
H1A H 0.9824 0.4098 0.2724 0.057 Uiso 1 1 calc R
H1B H 1.1076 0.3853 0.2876 0.057 Uiso 1 1 calc R
H1C H 1.0518 0.4446 0.3136 0.057 Uiso 1 1 calc R
C5 C 0.8373(18) 0.3940(11) 0.4637(7) 0.031(5) Uani 1 1 d .
H5A H 0.9137 0.3768 0.4710 0.046 Uiso 1 1 calc R
H5B H 0.7865 0.3892 0.4910 0.046 Uiso 1 1 calc R
H5C H 0.8449 0.4385 0.4559 0.046 Uiso 1 1 calc R
C9 C 0.608(2) 0.2720(10) 0.3092(7) 0.035(5) Uani 1 1 d .
H9A H 0.6729 0.2922 0.3255 0.052 Uiso 1 1 calc R
H9B H 0.6371 0.2502 0.2812 0.052 Uiso 1 1 calc R
H9C H 0.5714 0.2418 0.3304 0.052 Uiso 1 1 calc R
C11 C 0.3637(16) 0.4826(9) 0.3524(5) 0.0248(10) Uani 1 1 d D
H11A H 0.3094 0.4478 0.3567 0.037 Uiso 1 1 calc R
H11B H 0.3209 0.5221 0.3516 0.037 Uiso 1 1 calc R
H11C H 0.4187 0.4832 0.3787 0.037 Uiso 1 1 calc R
C18 C 0.7992(19) 0.6170(7) 0.2839(6) 0.0305(11) Uani 1 1 d D
H18A H 0.7149 0.6213 0.2831 0.046 Uiso 1 1 calc R
H18B H 0.8349 0.6575 0.2766 0.046 Uiso 1 1 calc R
H18C H 0.8234 0.6034 0.3154 0.046 Uiso 1 1 calc R
C45 C 0.4437(16) -0.1597(5) 0.2798(7) 0.0255(10) Uani 1 1 d D
H45A H 0.3838 -0.1758 0.2585 0.038 Uiso 1 1 calc R
H45B H 0.4159 -0.1615 0.3123 0.038 Uiso 1 1 calc R
H45C H 0.5137 -0.1851 0.2767 0.038 Uiso 1 1 calc R
C23 C 0.5861(16) 0.7122(9) 0.3549(4) 0.0266(10) Uani 1 1 d D
H23A H 0.6337 0.7486 0.3469 0.040 Uiso 1 1 calc R
H23B H 0.5111 0.7155 0.3390 0.040 Uiso 1 1 calc R
H23C H 0.6253 0.6739 0.3447 0.040 Uiso 1 1 calc R
C38 C 0.6561(12) -0.2415(8) 0.1932(7) 0.0247(10) Uani 1 1 d D
H38A H 0.5877 -0.2169 0.2017 0.037 Uiso 1 1 calc R
H38B H 0.6613 -0.2782 0.2137 0.037 Uiso 1 1 calc R
H38C H 0.6498 -0.2551 0.1603 0.037 Uiso 1 1 calc R
C55 C 0.7779(10) 0.1716(8) -0.0902(7) 0.0230(10) Uani 1 1 d D
H55A H 0.7956 0.1949 -0.0613 0.035 Uiso 1 1 calc R
H55B H 0.7772 0.2004 -0.1170 0.035 Uiso 1 1 calc R
H55C H 0.8368 0.1394 -0.0952 0.035 Uiso 1 1 calc R
C71 C 0.475(2) 0.2784(10) 0.0493(9) 0.038(5) Uani 1 1 d .
H71A H 0.5234 0.3160 0.0481 0.056 Uiso 1 1 calc R
H71B H 0.4116 0.2849 0.0716 0.056 Uiso 1 1 calc R
H71C H 0.4433 0.2699 0.0179 0.056 Uiso 1 1 calc R
C3 C 1.0688(17) 0.3525(11) 0.3937(6) 0.038(3) Uani 1 1 d D
H3A H 1.0332 0.3751 0.4200 0.057 Uiso 1 1 calc R
H3B H 1.1407 0.3735 0.3846 0.057 Uiso 1 1 calc R
H3C H 1.0858 0.3095 0.4034 0.057 Uiso 1 1 calc R
C70 C 0.583(2) 0.2203(12) 0.1313(9) 0.042(6) Uani 1 1 d .
H70A H 0.6235 0.1835 0.1440 0.063 Uiso 1 1 calc R
H70B H 0.5080 0.2245 0.1467 0.063 Uiso 1 1 calc R
H70C H 0.6297 0.2578 0.1374 0.063 Uiso 1 1 calc R
C77 C 0.727(2) 0.6554(12) 0.7898(11) 0.047(5) Uani 1 1 d .
H77A H 0.7363 0.6301 0.8184 0.071 Uiso 1 1 calc R
H77B H 0.7507 0.6308 0.7623 0.071 Uiso 1 1 calc R
H77C H 0.6463 0.6680 0.7865 0.071 Uiso 1 1 calc R
C79 C 0.865(2) 0.7973(12) 0.8376(12) 0.053(7) Uani 1 1 d .
H79A H 0.8444 0.8270 0.8122 0.063 Uiso 1 1 calc R
H79B H 0.9475 0.7857 0.8343 0.063 Uiso 1 1 calc R
C60 C 0.524(3) -0.0250(14) 0.0136(8) 0.055(8) Uani 1 1 d .
H60A H 0.6011 -0.0346 0.0258 0.082 Uiso 1 1 calc R
H60B H 0.4809 -0.0640 0.0088 0.082 Uiso 1 1 calc R
H60C H 0.4827 0.0013 0.0363 0.082 Uiso 1 1 calc R
C74 C 0.180(2) 0.7212(15) 0.2903(11) 0.051(5) Uani 1 1 d .
H74A H 0.1942 0.7507 0.2641 0.061 Uiso 1 1 calc R
H74B H 0.0988 0.7067 0.2884 0.061 Uiso 1 1 calc R
C68 C 0.788(2) 0.3233(13) 0.0778(8) 0.042(6) Uani 1 1 d .
H68A H 0.7158 0.3228 0.0957 0.063 Uiso 1 1 calc R
H68B H 0.8038 0.3659 0.0668 0.063 Uiso 1 1 calc R
H68C H 0.8517 0.3091 0.0979 0.063 Uiso 1 1 calc R
C75 C 0.131(2) 0.8039(15) 0.3374(10) 0.051(5) Uani 1 1 d .
H75A H 0.0484 0.7925 0.3342 0.061 Uiso 1 1 calc R
H75B H 0.1503 0.8338 0.3120 0.061 Uiso 1 1 calc R
C73 C 0.263(2) 0.6648(13) 0.2869(13) 0.062(10) Uani 1 1 d .
H73A H 0.3270 0.6703 0.3093 0.094 Uiso 1 1 calc R
H73B H 0.2946 0.6622 0.2548 0.094 Uiso 1 1 calc R
H73C H 0.2215 0.6262 0.2943 0.094 Uiso 1 1 calc R
C76 C 0.150(3) 0.8332(14) 0.3829(10) 0.052(7) Uani 1 1 d .
H76A H 0.1528 0.8010 0.4075 0.078 Uiso 1 1 calc R
H76B H 0.0867 0.8623 0.3897 0.078 Uiso 1 1 calc R
H76C H 0.2234 0.8561 0.3824 0.078 Uiso 1 1 calc R
C30 C 0.4973(17) 0.4891(9) 0.4812(4) 0.0260(10) Uani 1 1 d D
H30A H 0.5439 0.5091 0.4566 0.039 Uiso 1 1 calc R
H30B H 0.4152 0.4969 0.4750 0.039 Uiso 1 1 calc R
H30C H 0.5117 0.4440 0.4811 0.039 Uiso 1 1 calc R
C80 C 0.841(3) 0.8257(14) 0.8861(15) 0.071(11) Uani 1 1 d .
H80A H 0.7608 0.8397 0.8877 0.106 Uiso 1 1 calc R
H80B H 0.8928 0.8614 0.8912 0.106 Uiso 1 1 calc R
H80C H 0.8551 0.7941 0.9105 0.106 Uiso 1 1 calc R

loop_
_atom_site_aniso_label
_atom_site_aniso_U_11
_atom_site_aniso_U_22
_atom_site_aniso_U_33
_atom_site_aniso_U_23
_atom_site_aniso_U_13
_atom_site_aniso_U_12
C62 0.019(10) 0.052(15) 0.058(16) 0.002(12) 0.007(10) -0.008(10)
U1 0.0160(3) 0.0098(3) 0.0107(2) -0.0023(2) 0.00272(19) -0.0035(2)
U4 0.0132(2) 0.0123(3) 0.0120(3) 0.0034(2) 0.00212(19) 0.0049(2)
U3 0.0138(2) 0.0103(3) 0.0118(3) 0.0023(2) -0.00126(19) -0.0008(2)
U2 0.0138(2) 0.0116(3) 0.0114(2) -0.0033(2) -0.00391(19) 0.0007(2)
S1 0.018(2) 0.0134(17) 0.0133(18) -0.0026(14) 0.0011(15) -0.0079(15)
S2 0.0163(19) 0.0159(19) 0.0122(18) 0.0052(15) -0.0046(15) 0.0021(15)
Si21 0.016(2) 0.022(2) 0.024(2) 0.008(2) -0.0027(17) -0.005(2)
Si11 0.0092(18) 0.031(3) 0.022(2) -0.003(2) 0.0013(16) 0.003(2)
Si12 0.014(2) 0.026(2) 0.023(2) 0.0023(18) -0.0116(17) 0.0038(17)
Si18 0.031(2) 0.0116(19) 0.019(2) -0.0024(15) -0.0003(17) 0.0002(16)
Si14 0.032(3) 0.017(2) 0.021(3) 0.0001(19) 0.005(2) 0.004(2)
Si13 0.026(2) 0.016(2) 0.033(3) 0.0064(19) -0.005(2) -0.0026(18)
Si2 0.034(3) 0.009(2) 0.015(2) 0.0018(17) -0.003(2) 0.0029(19)
Si23 0.029(3) 0.016(2) 0.020(2) 0.0080(19) -0.002(2) -0.003(2)
Si1 0.024(3) 0.023(3) 0.025(3) -0.003(2) -0.003(2) 0.006(2)
Si22 0.021(2) 0.026(3) 0.024(3) 0.000(2) 0.013(2) 0.005(2)
Si9 0.027(2) 0.020(2) 0.024(2) -0.0052(18) 0.0010(19) 0.0034(18)
Si19 0.022(2) 0.025(2) 0.023(2) 0.006(2) -0.0014(19) 0.0001(19)
Si3 0.029(3) 0.023(3) 0.030(3) -0.007(2) 0.005(2) 0.000(2)
Si5 0.035(3) 0.018(2) 0.017(2) 0.0010(16) 0.0012(18) 0.0012(18)
Si24 0.021(2) 0.021(2) 0.028(3) -0.002(2) -0.002(2) 0.004(2)
Si7 0.034(3) 0.018(2) 0.026(2) -0.0040(18) 0.002(2) -0.0020(19)
Si6 0.048(3) 0.018(2) 0.025(2) 0.0061(19) -0.006(2) -0.008(2)
Si20 0.024(3) 0.020(2) 0.020(2) 0.0047(19) -0.013(2) -0.002(2)
Si10 0.031(3) 0.022(2) 0.025(2) -0.0018(19) 0.0070(19) -0.0070(19)
N8 0.023(4) 0.016(4) 0.016(4) -0.002(3) -0.007(3) 0.000(3)
N11 0.021(5) 0.014(4) 0.011(4) 0.000(4) 0.005(4) -0.002(4)
N5 0.015(5) 0.015(5) 0.030(6) -0.001(4) 0.002(4) 0.003(4)
N2 0.015(7) 0.021(7) 0.021(7) -0.009(6) 0.001(6) 0.000(6)
N12 0.019(7) 0.020(7) 0.030(9) 0.006(6) -0.007(6) 0.005(6)
N1 0.028(8) 0.013(7) 0.021(8) 0.007(6) 0.008(6) 0.001(6)
N9 0.023(4) 0.016(4) 0.016(4) -0.002(3) -0.007(3) 0.000(3)
N7 0.023(4) 0.016(4) 0.016(4) -0.002(3) -0.007(3) 0.000(3)
Si15 0.020(2) 0.026(2) 0.031(3) 0.001(2) -0.0006(18) -0.0022(19)
Si4 0.028(2) 0.022(2) 0.024(2) 0.0003(18) -0.0016(19) 0.0065(18)
Si16 0.022(2) 0.021(2) 0.033(3) 0.0015(19) -0.0005(19) -0.0033(18)
Si8 0.017(2) 0.020(2) 0.043(3) -0.001(2) -0.006(2) 0.0076(17)
Si17 0.022(2) 0.022(3) 0.024(3) -0.003(2) -0.006(2) 0.000(2)
C10 0.028(2) 0.022(2) 0.024(2) 0.0003(18) -0.0016(19) 0.0065(18)
O1 0.029(8) 0.042(9) 0.039(9) 0.005(7) -0.009(7) 0.005(7)
N6 0.014(2) 0.026(2) 0.023(2) 0.0023(18) -0.0116(17) 0.0038(17)
N4 0.015(5) 0.015(5) 0.030(6) -0.001(4) 0.002(4) 0.003(4)
N10 0.021(5) 0.014(4) 0.011(4) 0.000(4) 0.005(4) -0.002(4)
C15 0.035(3) 0.018(2) 0.017(2) 0.0010(16) 0.0012(18) 0.0012(18)
C50 0.026(9) 0.040(12) 0.019(9) 0.001(8) -0.008(7) 0.000(8)
C43 0.020(2) 0.026(2) 0.031(3) 0.001(2) -0.0006(18) -0.0022(19)
C52 0.031(2) 0.0116(19) 0.019(2) -0.0024(15) -0.0003(17) 0.0002(16)
C13 0.035(3) 0.018(2) 0.017(2) 0.0010(16) 0.0012(18) 0.0012(18)
C40 0.043(12) 0.033(11) 0.015(9) -0.007(8) -0.001(8) -0.004(9)
C35 0.022(8) 0.020(9) 0.032(10) 0.007(8) -0.019(7) -0.007(7)
C17 0.048(3) 0.018(2) 0.025(2) 0.0061(19) -0.006(2) -0.008(2)
C57 0.062(14) 0.045(13) 0.012(8) -0.010(10) -0.008(8) 0.000(13)
C29 0.031(3) 0.022(2) 0.025(2) -0.0018(19) 0.0070(19) -0.0070(19)
O2 0.024(7) 0.027(8) 0.061(11) 0.000(7) -0.006(7) 0.003(6)
C32 0.044(15) 0.027(12) 0.08(2) -0.012(13) 0.031(14) 0.001(10)
C72 0.013(7) 0.016(8) 0.020(8) 0.003(6) 0.006(6) 0.000(6)
C51 0.039(12) 0.021(10) 0.051(14) -0.005(9) -0.007(10) 0.013(9)
N3 0.016(7) 0.040(10) 0.018(8) 0.002(7) -0.010(6) 0.008(7)
C4 0.033(7) 0.020(6) 0.021(6) -0.003(5) 0.002(5) -0.003(5)
C61 0.017(9) 0.041(12) 0.037(12) 0.010(9) 0.000(8) 0.000(8)
C42 0.027(10) 0.052(14) 0.023(10) 0.009(9) 0.008(8) -0.010(10)
C6 0.033(7) 0.020(6) 0.021(6) -0.003(5) 0.002(5) -0.003(5)
C49 0.028(10) 0.021(9) 0.033(10) 0.011(8) -0.004(8) 0.005(7)
C64 0.029(10) 0.045(13) 0.036(11) 0.022(11) 0.013(8) 0.023(11)
C44 0.020(2) 0.026(2) 0.031(3) 0.001(2) -0.0006(18) -0.0022(19)
C67 0.032(11) 0.040(12) 0.034(12) 0.009(10) -0.003(9) -0.025(10)
C59 0.029(7) 0.030(7) 0.027(7) 0.001(6) -0.016(5) 0.003(6)
C2 0.027(6) 0.028(6) 0.059(9) -0.011(6) 0.003(6) 0.008(5)
C26 0.027(2) 0.020(2) 0.024(2) -0.0052(18) 0.0010(19) 0.0034(18)
C24 0.017(2) 0.020(2) 0.043(3) -0.001(2) -0.006(2) 0.0076(17)
C58 0.029(7) 0.030(7) 0.027(7) 0.001(6) -0.016(5) 0.003(6)
C25 0.027(2) 0.020(2) 0.024(2) -0.0052(18) 0.0010(19) 0.0034(18)
C69 0.032(11) 0.032(11) 0.030(11) 0.004(9) -0.014(9) -0.004(9)
C36 0.021(9) 0.015(8) 0.049(13) -0.004(8) -0.008(9) 0.005(7)
C31 0.029(11) 0.057(14) 0.010(8) -0.001(8) 0.000(7) 0.006(10)
C66 0.023(10) 0.038(11) 0.031(11) 0.004(9) 0.013(8) 0.018(9)
C20 0.034(3) 0.018(2) 0.026(2) -0.0040(18) 0.002(2) -0.0020(19)
C34 0.014(2) 0.026(2) 0.023(2) 0.0023(18) -0.0116(17) 0.0038(17)
C28 0.031(3) 0.022(2) 0.025(2) -0.0018(19) 0.0070(19) -0.0070(19)
C63 0.017(9) 0.043(13) 0.046(14) -0.006(11) -0.001(9) 0.005(9)
C27 0.027(2) 0.020(2) 0.024(2) -0.0052(18) 0.0010(19) 0.0034(18)
C54 0.031(2) 0.0116(19) 0.019(2) -0.0024(15) -0.0003(17) 0.0002(16)
C78 0.027(8) 0.041(10) 0.074(14) -0.006(9) -0.015(8) 0.009(7)
C7 0.018(9) 0.038(12) 0.057(15) 0.000(11) -0.003(10) -0.012(9)
C8 0.033(11) 0.027(10) 0.039(12) -0.012(9) -0.003(9) -0.017(9)
C46 0.022(2) 0.021(2) 0.033(3) 0.0015(19) -0.0005(19) -0.0033(18)
C56 0.021(10) 0.034(11) 0.042(13) -0.011(10) 0.006(9) -0.004(8)
C53 0.031(2) 0.0116(19) 0.019(2) -0.0024(15) -0.0003(17) 0.0002(16)
C22 0.017(2) 0.020(2) 0.043(3) -0.001(2) -0.006(2) 0.0076(17)
C16 0.048(3) 0.018(2) 0.025(2) 0.0061(19) -0.006(2) -0.008(2)
C47 0.022(2) 0.021(2) 0.033(3) 0.0015(19) -0.0005(19) -0.0033(18)
C39 0.026(2) 0.016(2) 0.033(3) 0.0064(19) -0.005(2) -0.0026(18)
C48 0.022(2) 0.021(2) 0.033(3) 0.0015(19) -0.0005(19) -0.0033(18)
C19 0.034(3) 0.018(2) 0.026(2) -0.0040(18) 0.002(2) -0.0020(19)
C12 0.028(2) 0.022(2) 0.024(2) 0.0003(18) -0.0016(19) 0.0065(18)
C41 0.035(11) 0.042(12) 0.017(9) -0.015(8) -0.012(8) 0.015(9)
C65 0.025(10) 0.022(10) 0.057(15) -0.005(9) 0.005(10) 0.005(8)
C37 0.026(2) 0.016(2) 0.033(3) 0.0064(19) -0.005(2) -0.0026(18)
C33 0.014(9) 0.033(12) 0.076(19) 0.000(12) -0.014(10) -0.006(8)
C21 0.034(3) 0.018(2) 0.026(2) -0.0040(18) 0.002(2) -0.0020(19)
C14 0.035(3) 0.018(2) 0.017(2) 0.0010(16) 0.0012(18) 0.0012(18)
C1 0.027(6) 0.028(6) 0.059(9) -0.011(6) 0.003(6) 0.008(5)
C5 0.023(9) 0.049(13) 0.020(9) 0.000(9) 0.000(7) 0.004(9)
C9 0.058(15) 0.025(10) 0.021(10) -0.015(8) 0.002(9) -0.006(10)
C11 0.028(2) 0.022(2) 0.024(2) 0.0003(18) -0.0016(19) 0.0065(18)
C18 0.048(3) 0.018(2) 0.025(2) 0.0061(19) -0.006(2) -0.008(2)
C45 0.020(2) 0.026(2) 0.031(3) 0.001(2) -0.0006(18) -0.0022(19)
C23 0.017(2) 0.020(2) 0.043(3) -0.001(2) -0.006(2) 0.0076(17)
C38 0.026(2) 0.016(2) 0.033(3) 0.0064(19) -0.005(2) -0.0026(18)
C55 0.022(2) 0.025(2) 0.023(2) 0.006(2) -0.0014(19) 0.0001(19)
C71 0.035(12) 0.029(11) 0.049(14) 0.000(10) 0.014(10) 0.015(9)
C3 0.027(6) 0.028(6) 0.059(9) -0.011(6) 0.003(6) 0.008(5)
C70 0.031(11) 0.043(13) 0.053(15) -0.020(11) 0.012(10) -0.024(10)
C77 0.027(8) 0.041(10) 0.074(14) -0.006(9) -0.015(8) 0.009(7)
C79 0.036(13) 0.031(12) 0.09(2) -0.004(14) 0.015(14) -0.009(11)
C60 0.08(2) 0.059(17) 0.023(11) 0.014(11) -0.021(12) -0.023(15)
C74 0.031(9) 0.069(14) 0.054(12) 0.011(10) -0.010(8) -0.013(9)
C68 0.049(14) 0.054(15) 0.023(11) 0.004(10) -0.013(10) -0.012(12)
C75 0.031(9) 0.069(14) 0.054(12) 0.011(10) -0.010(8) -0.013(9)
C73 0.033(13) 0.048(16) 0.11(3) -0.044(17) -0.005(15) -0.013(12)
C76 0.059(18) 0.045(15) 0.051(17) -0.007(13) 0.012(14) 0.005(13)
C30 0.031(3) 0.022(2) 0.025(2) -0.0018(19) 0.0070(19) -0.0070(19)
C80 0.042(16) 0.043(16) 0.13(3) -0.040(19) 0.002(18) 0.006(13)

loop_
_atom_type_symbol
_atom_type_description
_atom_type_scat_dispersion_real
_atom_type_scat_dispersion_imag
_atom_type_scat_source
C C 0.0033 0.0016 'International Tables Vol C Tables 4.2.6.8 and 6.1.1.4'
H H 0.0000 0.0000 'International Tables Vol C Tables 4.2.6.8 and 6.1.1.4'
N N 0.0061 0.0033 'International Tables Vol C Tables 4.2.6.8 and 6.1.1.4'
O O 0.0106 0.0060 'International Tables Vol C Tables 4.2.6.8 and 6.1.1.4'
Si Si 0.0817 0.0704 'International Tables Vol C Tables 4.2.6.8 and 6.1.1.4'
S S 0.1246 0.1234 'International Tables Vol C Tables 4.2.6.8 and 6.1.1.4'
U U -9.6767 9.6646 'International Tables Vol C Tables 4.2.6.8 and 6.1.1.4'

loop_
_geom_angle_atom_site_label_1
_geom_angle_atom_site_label_2
_geom_angle_atom_site_label_3
_geom_angle
Si21 C62 H62A 109.5
Si21 C62 H62B 109.5
H62A C62 H62B 109.5
Si21 C62 H62C 109.5
H62A C62 H62C 109.5
H62B C62 H62C 109.5
N3 U1 N1 114.3(5)
N3 U1 N2 102.1(5)
N1 U1 N2 113.5(6)
N3 U1 S1 115.0(4)
N1 U1 S1 97.4(4)
N2 U1 S1 115.3(4)
N11 U4 N12 111.0(5)
N11 U4 N10 114.5(5)
N12 U4 N10 100.0(5)
N11 U4 S2 96.5(4)
N12 U4 S2 109.9(4)
N10 U4 S2 125.1(4)
N7 U3 N9 116.0(5)
N7 U3 N8 104.0(5)
N9 U3 N8 111.0(5)
N7 U3 S2 111.0(4)
N9 U3 S2 101.4(4)
N8 U3 S2 113.8(4)
N6 U2 N5 113.7(6)
N6 U2 N4 113.9(6)
N5 U2 N4 102.5(5)
N6 U2 S1 96.6(4)
N5 U2 S1 117.8(4)
N4 U2 S1 113.0(4)
U1 S1 U2 171.32(19)
U3 S2 U4 165.22(17)
N11 Si21 C61 110.9(8)
N11 Si21 C63 111.9(9)
C61 Si21 C63 107.2(10)
N11 Si21 C62 113.1(10)
C61 Si21 C62 106.7(11)
C63 Si21 C62 106.6(11)
N6 Si11 C31 110.6(8)
N6 Si11 C33 112.4(11)
C31 Si11 C33 105.8(11)
N6 Si11 C32 111.9(10)
C31 Si11 C32 104.9(13)
C33 Si11 C32 110.8(12)
N6 Si12 C36 113.2(9)
N6 Si12 C34 109.2(8)
C36 Si12 C34 105.7(9)
N6 Si12 C35 111.7(8)
C36 Si12 C35 107.0(9)
C34 Si12 C35 109.9(9)
N9 Si18 C53 114.2(8)
N9 Si18 C54 108.9(7)
C53 Si18 C54 105.5(8)
N9 Si18 C52 105.3(8)
C53 Si18 C52 112.6(8)
C54 Si18 C52 110.1(8)
N7 Si14 C40 113.8(9)
N7 Si14 C41 109.7(8)
C40 Si14 C41 110.4(10)
N7 Si14 C42 113.6(9)
C40 Si14 C42 103.4(10)
C41 Si14 C42 105.4(10)
N7 Si13 C38 113.5(8)
N7 Si13 C39 112.9(8)
C38 Si13 C39 111.3(9)
N7 Si13 C37 108.9(8)
C38 Si13 C37 107.1(9)
C39 Si13 C37 102.2(9)
N1 Si2 C5 113.6(9)
N1 Si2 C4 112.5(8)
C5 Si2 C4 107.2(10)
N1 Si2 C6 107.8(8)
C5 Si2 C6 108.8(9)
C4 Si2 C6 106.5(9)
N12 Si23 C67 111.9(9)
N12 Si23 C68 112.2(10)
C67 Si23 C68 106.0(11)
N12 Si23 C69 113.2(8)
C67 Si23 C69 107.1(10)
C68 Si23 C69 106.0(11)
N1 Si1 C3 112.9(9)
N1 Si1 C1 111.0(9)
C3 Si1 C1 104.6(12)
N1 Si1 C2 111.6(9)
C3 Si1 C2 108.1(11)
C1 Si1 C2 108.2(11)
N11 Si22 C66 109.6(8)
N11 Si22 C64 112.3(9)
C66 Si22 C64 107.5(11)
N11 Si22 C65 113.5(10)
C66 Si22 C65 105.4(10)
C64 Si22 C65 108.1(9)
N5 Si9 C27 108.2(8)
N5 Si9 C25 114.6(8)
C27 Si9 C25 103.6(9)
N5 Si9 C26 110.8(8)
C27 Si9 C26 109.9(9)
C25 Si9 C26 109.4(9)
N10 Si19 C56 110.6(9)
N10 Si19 C55 111.2(8)
C56 Si19 C55 110.6(9)
N10 Si19 C57 114.8(10)
C56 Si19 C57 107.0(11)
C55 Si19 C57 102.3(10)
N2 Si3 C8 110.4(9)
N2 Si3 C7 112.5(9)
C8 Si3 C7 105.4(11)
N2 Si3 C9 113.1(9)
C8 Si3 C9 108.6(10)
C7 Si3 C9 106.5(11)
N3 Si5 C13 111.5(8)
N3 Si5 C14 113.6(8)
C13 Si5 C14 111.2(9)
N3 Si5 C15 109.9(7)
C13 Si5 C15 104.2(9)
C14 Si5 C15 105.9(9)
N12 Si24 C70 112.4(10)
N12 Si24 C71 115.4(9)
C70 Si24 C71 106.2(12)
N12 Si24 C72 107.7(8)
C70 Si24 C72 108.9(9)
C71 Si24 C72 106.0(10)
N4 Si7 C20 114.6(8)
N4 Si7 C19 111.6(8)
C20 Si7 C19 104.4(9)
N4 Si7 C21 113.1(9)
C20 Si7 C21 105.2(9)
C19 Si7 C21 107.3(10)
N3 Si6 C17 116.4(8)
N3 Si6 C16 114.5(8)
C17 Si6 C16 105.8(10)
N3 Si6 C18 109.6(9)
C17 Si6 C18 102.9(10)
C16 Si6 C18 106.7(10)
N10 Si20 C58 113.2(9)
N10 Si20 C59 114.4(8)
C58 Si20 C59 109.0(9)
N10 Si20 C60 109.2(10)
C58 Si20 C60 106.8(13)
C59 Si20 C60 103.6(12)
N5 Si10 C28 113.1(8)
N5 Si10 C29 112.6(8)
C28 Si10 C29 108.8(9)
N5 Si10 C30 109.0(8)
C28 Si10 C30 102.0(10)
C29 Si10 C30 110.8(9)
Si15 N8 Si16 115.5(9)
Si15 N8 U3 132.1(8)
Si16 N8 U3 112.3(8)
Si22 N11 Si21 115.9(9)
Si22 N11 U4 126.9(8)
Si21 N11 U4 117.1(7)
Si9 N5 Si10 115.4(9)
Si9 N5 U2 116.8(8)
Si10 N5 U2 127.6(8)
Si4 N2 Si3 117.4(9)
Si4 N2 U1 111.2(7)
Si3 N2 U1 130.9(8)
Si23 N12 Si24 116.8(9)
Si23 N12 U4 133.2(9)
Si24 N12 U4 109.9(8)
Si1 N1 Si2 116.2(9)
Si1 N1 U1 128.8(8)
Si2 N1 U1 114.2(8)
Si17 N9 Si18 116.2(8)
Si17 N9 U3 127.9(8)
Si18 N9 U3 115.8(7)
Si14 N7 Si13 113.5(9)
Si14 N7 U3 131.1(8)
Si13 N7 U3 115.2(8)
N8 Si15 C44 110.5(8)
N8 Si15 C45 111.1(9)
C44 Si15 C45 107.3(9)
N8 Si15 C43 113.0(8)
C44 Si15 C43 107.5(9)
C45 Si15 C43 107.2(10)
N2 Si4 C11 112.8(8)
N2 Si4 C12 106.4(8)
C11 Si4 C12 106.9(9)
N2 Si4 C10 115.0(8)
C11 Si4 C10 107.8(9)
C12 Si4 C10 107.5(9)
N8 Si16 C48 106.3(9)
N8 Si16 C46 110.9(8)
C48 Si16 C46 108.9(10)
N8 Si16 C47 116.3(9)
C48 Si16 C47 104.6(9)
C46 Si16 C47 109.4(9)
N4 Si8 C23 113.5(8)
N4 Si8 C24 109.1(8)
C23 Si8 C24 104.9(10)
N4 Si8 C22 115.0(9)
C23 Si8 C22 107.9(9)
C24 Si8 C22 105.8(9)
N9 Si17 C51 113.0(9)
N9 Si17 C49 109.1(8)
C51 Si17 C49 106.6(10)
N9 Si17 C50 112.1(8)
C51 Si17 C50 107.6(10)
C49 Si17 C50 108.2(9)
Si4 C10 H10A 109.5
Si4 C10 H10B 109.5
H10A C10 H10B 109.5
Si4 C10 H10C 109.5
H10A C10 H10C 109.5
H10B C10 H10C 109.5
C74 O1 C75 111(2)
Si12 N6 Si11 116.6(8)
Si12 N6 U2 127.9(8)
Si11 N6 U2 115.1(7)
Si7 N4 Si8 116.0(9)
Si7 N4 U2 133.7(8)
Si8 N4 U2 110.0(7)
Si20 N10 Si19 115.3(8)
Si20 N10 U4 123.4(7)
Si19 N10 U4 121.0(7)
Si5 C15 H15A 109.5
Si5 C15 H15B 109.5
H15A C15 H15B 109.5
Si5 C15 H15C 109.5
H15A C15 H15C 109.5
H15B C15 H15C 109.5
Si17 C50 H50A 109.5
Si17 C50 H50B 109.5
H50A C50 H50B 109.5
Si17 C50 H50C 109.5
H50A C50 H50C 109.5
H50B C50 H50C 109.5
Si15 C43 H43A 109.5
Si15 C43 H43B 109.5
H43A C43 H43B 109.5
Si15 C43 H43C 109.5
H43A C43 H43C 109.5
H43B C43 H43C 109.5
Si18 C52 H52A 109.5
Si18 C52 H52B 109.5
H52A C52 H52B 109.5
Si18 C52 H52C 109.5
H52A C52 H52C 109.5
H52B C52 H52C 109.5
Si5 C13 H13A 109.5
Si5 C13 H13B 109.5
H13A C13 H13B 109.5
Si5 C13 H13C 109.5
H13A C13 H13C 109.5
H13B C13 H13C 109.5
Si14 C40 H40A 109.5
Si14 C40 H40B 109.5
H40A C40 H40B 109.5
Si14 C40 H40C 109.5
H40A C40 H40C 109.5
H40B C40 H40C 109.5
Si12 C35 H35A 109.5
Si12 C35 H35B 109.5
H35A C35 H35B 109.5
Si12 C35 H35C 109.5
H35A C35 H35C 109.5
H35B C35 H35C 109.5
Si6 C17 H17A 109.5
Si6 C17 H17B 109.5
H17A C17 H17B 109.5
Si6 C17 H17C 109.5
H17A C17 H17C 109.5
H17B C17 H17C 109.5
Si19 C57 H57A 109.5
Si19 C57 H57B 109.5
H57A C57 H57B 109.5
Si19 C57 H57C 109.5
H57A C57 H57C 109.5
H57B C57 H57C 109.5
Si10 C29 H29A 109.5
Si10 C29 H29B 109.5
H29A C29 H29B 109.5
Si10 C29 H29C 109.5
H29A C29 H29C 109.5
H29B C29 H29C 109.5
C78 O2 C79 110(2)
Si11 C32 H32A 109.5
Si11 C32 H32B 109.5
H32A C32 H32B 109.5
Si11 C32 H32C 109.5
H32A C32 H32C 109.5
H32B C32 H32C 109.5
Si24 C72 H72A 109.5
Si24 C72 H72B 109.5
H72A C72 H72B 109.5
Si24 C72 H72C 109.5
H72A C72 H72C 109.5
H72B C72 H72C 109.5
Si17 C51 H51A 109.5
Si17 C51 H51B 109.5
H51A C51 H51B 109.5
Si17 C51 H51C 109.5
H51A C51 H51C 109.5
H51B C51 H51C 109.5
Si6 N3 Si5 112.9(8)
Si6 N3 U1 131.4(9)
Si5 N3 U1 115.6(5)
Si2 C4 H4A 109.5
Si2 C4 H4B 109.5
H4A C4 H4B 109.5
Si2 C4 H4C 109.5
H4A C4 H4C 109.5
H4B C4 H4C 109.5
Si21 C61 H61A 109.5
Si21 C61 H61B 109.5
H61A C61 H61B 109.5
Si21 C61 H61C 109.5
H61A C61 H61C 109.5
H61B C61 H61C 109.5
Si14 C42 H42A 109.5
Si14 C42 H42B 109.5
H42A C42 H42B 109.5
Si14 C42 H42C 109.5
H42A C42 H42C 109.5
H42B C42 H42C 109.5
Si2 C6 H6A 109.5
Si2 C6 H6B 109.5
H6A C6 H6B 109.5
Si2 C6 H6C 109.5
H6A C6 H6C 109.5
H6B C6 H6C 109.5
Si17 C49 H49A 109.5
Si17 C49 H49B 109.5
H49A C49 H49B 109.5
Si17 C49 H49C 109.5
H49A C49 H49C 109.5
H49B C49 H49C 109.5
Si22 C64 H64A 109.5
Si22 C64 H64B 109.5
H64A C64 H64B 109.5
Si22 C64 H64C 109.5
H64A C64 H64C 109.5
H64B C64 H64C 109.5
Si15 C44 H44A 109.5
Si15 C44 H44B 109.5
H44A C44 H44B 109.5
Si15 C44 H44C 109.5
H44A C44 H44C 109.5
H44B C44 H44C 109.5
Si23 C67 H67A 109.5
Si23 C67 H67B 109.5
H67A C67 H67B 109.5
Si23 C67 H67C 109.5
H67A C67 H67C 109.5
H67B C67 H67C 109.5
Si20 C59 H59A 109.5
Si20 C59 H59B 109.5
H59A C59 H59B 109.5
Si20 C59 H59C 109.5
H59A C59 H59C 109.5
H59B C59 H59C 109.5
Si1 C2 H2A 109.5
Si1 C2 H2B 109.5
H2A C2 H2B 109.5
Si1 C2 H2C 109.5
H2A C2 H2C 109.5
H2B C2 H2C 109.5
Si9 C26 H26A 109.5
Si9 C26 H26B 109.5
H26A C26 H26B 109.5
Si9 C26 H26C 109.5
H26A C26 H26C 109.5
H26B C26 H26C 109.5
Si8 C24 H24A 109.5
Si8 C24 H24B 109.5
H24A C24 H24B 109.5
Si8 C24 H24C 109.5
H24A C24 H24C 109.5
H24B C24 H24C 109.5
Si20 C58 H58A 109.5
Si20 C58 H58B 109.5
H58A C58 H58B 109.5
Si20 C58 H58C 109.5
H58A C58 H58C 109.5
H58B C58 H58C 109.5
Si9 C25 H25A 109.5
Si9 C25 H25B 109.5
H25A C25 H25B 109.5
Si9 C25 H25C 109.5
H25A C25 H25C 109.5
H25B C25 H25C 109.5
Si23 C69 H69A 109.5
Si23 C69 H69B 109.5
H69A C69 H69B 109.5
Si23 C69 H69C 109.5
H69A C69 H69C 109.5
H69B C69 H69C 109.5
Si12 C36 H36A 109.5
Si12 C36 H36B 109.5
H36A C36 H36B 109.5
Si12 C36 H36C 109.5
H36A C36 H36C 109.5
H36B C36 H36C 109.5
Si11 C31 H31A 109.5
Si11 C31 H31B 109.5
H31A C31 H31B 109.5
Si11 C31 H31C 109.5
H31A C31 H31C 109.5
H31B C31 H31C 109.5
Si22 C66 H66A 109.5
Si22 C66 H66B 109.5
H66A C66 H66B 109.5
Si22 C66 H66C 109.5
H66A C66 H66C 109.5
H66B C66 H66C 109.5
Si7 C20 H20A 109.5
Si7 C20 H20B 109.5
H20A C20 H20B 109.5
Si7 C20 H20C 109.5
H20A C20 H20C 109.5
H20B C20 H20C 109.5
Si12 C34 H34A 109.5
Si12 C34 H34B 109.5
H34A C34 H34B 109.5
Si12 C34 H34C 109.5
H34A C34 H34C 109.5
H34B C34 H34C 109.5
Si10 C28 H28A 109.5
Si10 C28 H28B 109.5
H28A C28 H28B 109.5
Si10 C28 H28C 109.5
H28A C28 H28C 109.5
H28B C28 H28C 109.5
Si21 C63 H63A 109.5
Si21 C63 H63B 109.5
H63A C63 H63B 109.5
Si21 C63 H63C 109.5
H63A C63 H63C 109.5
H63B C63 H63C 109.5
Si9 C27 H27A 109.5
Si9 C27 H27B 109.5
H27A C27 H27B 109.5
Si9 C27 H27C 109.5
H27A C27 H27C 109.5
H27B C27 H27C 109.5
Si18 C54 H54A 109.5
Si18 C54 H54B 109.5
H54A C54 H54B 109.5
Si18 C54 H54C 109.5
H54A C54 H54C 109.5
H54B C54 H54C 109.5
O2 C78 C77 113(3)
O2 C78 H78A 109.1
C77 C78 H78A 109.1
O2 C78 H78B 109.1
C77 C78 H78B 109.1
H78A C78 H78B 107.8
Si3 C7 H7A 109.5
Si3 C7 H7B 109.5
H7A C7 H7B 109.5
Si3 C7 H7C 109.5
H7A C7 H7C 109.5
H7B C7 H7C 109.5
Si3 C8 H8A 109.5
Si3 C8 H8B 109.5
H8A C8 H8B 109.5
Si3 C8 H8C 109.5
H8A C8 H8C 109.5
H8B C8 H8C 109.5
Si16 C46 H46A 109.5
Si16 C46 H46B 109.5
H46A C46 H46B 109.5
Si16 C46 H46C 109.5
H46A C46 H46C 109.5
H46B C46 H46C 109.5
Si19 C56 H56A 109.5
Si19 C56 H56B 109.5
H56A C56 H56B 109.5
Si19 C56 H56C 109.5
H56A C56 H56C 109.5
H56B C56 H56C 109.5
Si18 C53 H53A 109.5
Si18 C53 H53B 109.5
H53A C53 H53B 109.5
Si18 C53 H53C 109.5
H53A C53 H53C 109.5
H53B C53 H53C 109.5
Si8 C22 H22A 109.5
Si8 C22 H22B 109.5
H22A C22 H22B 109.5
Si8 C22 H22C 109.5
H22A C22 H22C 109.5
H22B C22 H22C 109.5
Si6 C16 H16A 109.5
Si6 C16 H16B 109.5
H16A C16 H16B 109.5
Si6 C16 H16C 109.5
H16A C16 H16C 109.5
H16B C16 H16C 109.5
Si16 C47 H47A 109.5
Si16 C47 H47B 109.5
H47A C47 H47B 109.5
Si16 C47 H47C 109.5
H47A C47 H47C 109.5
H47B C47 H47C 109.5
Si13 C39 H39A 109.5
Si13 C39 H39B 109.5
H39A C39 H39B 109.5
Si13 C39 H39C 109.5
H39A C39 H39C 109.5
H39B C39 H39C 109.5
Si16 C48 H48A 109.5
Si16 C48 H48B 109.5
H48A C48 H48B 109.5
Si16 C48 H48C 109.5
H48A C48 H48C 109.5
H48B C48 H48C 109.5
Si7 C19 H19A 109.5
Si7 C19 H19B 109.5
H19A C19 H19B 109.5
Si7 C19 H19C 109.5
H19A C19 H19C 109.5
H19B C19 H19C 109.5
Si4 C12 H12A 109.5
Si4 C12 H12B 109.5
H12A C12 H12B 109.5
Si4 C12 H12C 109.5
H12A C12 H12C 109.5
H12B C12 H12C 109.5
Si14 C41 H41A 109.5
Si14 C41 H41B 109.5
H41A C41 H41B 109.5
Si14 C41 H41C 109.5
H41A C41 H41C 109.5
H41B C41 H41C 109.5
Si22 C65 H65A 109.5
Si22 C65 H65B 109.5
H65A C65 H65B 109.5
Si22 C65 H65C 109.5
H65A C65 H65C 109.5
H65B C65 H65C 109.5
Si13 C37 H37A 109.5
Si13 C37 H37B 109.5
H37A C37 H37B 109.5
Si13 C37 H37C 109.5
H37A C37 H37C 109.5
H37B C37 H37C 109.5
Si11 C33 H33A 109.5
Si11 C33 H33B 109.5
H33A C33 H33B 109.5
Si11 C33 H33C 109.5
H33A C33 H33C 109.5
H33B C33 H33C 109.5
Si7 C21 H21A 109.5
Si7 C21 H21B 109.5
H21A C21 H21B 109.5
Si7 C21 H21C 109.5
H21A C21 H21C 109.5
H21B C21 H21C 109.5
Si5 C14 H14A 109.5
Si5 C14 H14B 109.5
H14A C14 H14B 109.5
Si5 C14 H14C 109.5
H14A C14 H14C 109.5
H14B C14 H14C 109.5
Si1 C1 H1A 109.5
Si1 C1 H1B 109.5
H1A C1 H1B 109.5
Si1 C1 H1C 109.5
H1A C1 H1C 109.5
H1B C1 H1C 109.5
Si2 C5 H5A 109.5
Si2 C5 H5B 109.5
H5A C5 H5B 109.5
Si2 C5 H5C 109.5
H5A C5 H5C 109.5
H5B C5 H5C 109.5
Si3 C9 H9A 109.5
Si3 C9 H9B 109.5
H9A C9 H9B 109.5
Si3 C9 H9C 109.5
H9A C9 H9C 109.5
H9B C9 H9C 109.5
Si4 C11 H11A 109.5
Si4 C11 H11B 109.5
H11A C11 H11B 109.5
Si4 C11 H11C 109.5
H11A C11 H11C 109.5
H11B C11 H11C 109.5
Si6 C18 H18A 109.5
Si6 C18 H18B 109.5
H18A C18 H18B 109.5
Si6 C18 H18C 109.5
H18A C18 H18C 109.5
H18B C18 H18C 109.5
Si15 C45 H45A 109.5
Si15 C45 H45B 109.5
H45A C45 H45B 109.5
Si15 C45 H45C 109.5
H45A C45 H45C 109.5
H45B C45 H45C 109.5
Si8 C23 H23A 109.5
Si8 C23 H23B 109.5
H23A C23 H23B 109.5
Si8 C23 H23C 109.5
H23A C23 H23C 109.5
H23B C23 H23C 109.5
Si13 C38 H38A 109.5
Si13 C38 H38B 109.5
H38A C38 H38B 109.5
Si13 C38 H38C 109.5
H38A C38 H38C 109.5
H38B C38 H38C 109.5
Si19 C55 H55A 109.5
Si19 C55 H55B 109.5
H55A C55 H55B 109.5
Si19 C55 H55C 109.5
H55A C55 H55C 109.5
H55B C55 H55C 109.5
Si24 C71 H71A 109.5
Si24 C71 H71B 109.5
H71A C71 H71B 109.5
Si24 C71 H71C 109.5
H71A C71 H71C 109.5
H71B C71 H71C 109.5
Si1 C3 H3A 109.5
Si1 C3 H3B 109.5
H3A C3 H3B 109.5
Si1 C3 H3C 109.5
H3A C3 H3C 109.5
H3B C3 H3C 109.5
Si24 C70 H70A 109.5
Si24 C70 H70B 109.5
H70A C70 H70B 109.5
Si24 C70 H70C 109.5
H70A C70 H70C 109.5
H70B C70 H70C 109.5
C78 C77 H77A 109.5
C78 C77 H77B 109.5
H77A C77 H77B 109.5
C78 C77 H77C 109.5
H77A C77 H77C 109.5
H77B C77 H77C 109.5
O2 C79 C80 104(2)
O2 C79 H79A 111.0
C80 C79 H79A 111.0
O2 C79 H79B 111.0
C80 C79 H79B 111.0
H79A C79 H79B 109.0
Si20 C60 H60A 109.5
Si20 C60 H60B 109.5
H60A C60 H60B 109.5
Si20 C60 H60C 109.5
H60A C60 H60C 109.5
H60B C60 H60C 109.5
O1 C74 C73 108(2)
O1 C74 H74A 110.2
C73 C74 H74A 110.2
O1 C74 H74B 110.2
C73 C74 H74B 110.2
H74A C74 H74B 108.5
Si23 C68 H68A 109.5
Si23 C68 H68B 109.5
H68A C68 H68B 109.5
Si23 C68 H68C 109.5
H68A C68 H68C 109.5
H68B C68 H68C 109.5
O1 C75 C76 110(2)
O1 C75 H75A 109.6
C76 C75 H75A 109.6
O1 C75 H75B 109.6
C76 C75 H75B 109.6
H75A C75 H75B 108.1
C74 C73 H73A 109.5
C74 C73 H73B 109.5
H73A C73 H73B 109.5
C74 C73 H73C 109.5
H73A C73 H73C 109.5
H73B C73 H73C 109.5
C75 C76 H76A 109.5
C75 C76 H76B 109.5
H76A C76 H76B 109.5
C75 C76 H76C 109.5
H76A C76 H76C 109.5
H76B C76 H76C 109.5
Si10 C30 H30A 109.5
Si10 C30 H30B 109.5
H30A C30 H30B 109.5
Si10 C30 H30C 109.5
H30A C30 H30C 109.5
H30B C30 H30C 109.5
C79 C80 H80A 109.5
C79 C80 H80B 109.5
H80A C80 H80B 109.5
C79 C80 H80C 109.5
H80A C80 H80C 109.5
H80B C80 H80C 109.5

loop_
_geom_bond_atom_site_label_1
_geom_bond_atom_site_label_2
_geom_bond_distance
C62 Si21 1.85(2)
C62 H62A 0.9800
C62 H62B 0.9800
C62 H62C 0.9800
U1 N3 2.212(14)
U1 N1 2.238(15)
U1 N2 2.258(15)
U1 S1 2.656(4)
U4 N11 2.224(15)
U4 N12 2.240(16)
U4 N10 2.242(15)
U4 S2 2.671(4)
U3 N7 2.240(15)
U3 N9 2.247(15)
U3 N8 2.253(16)
U3 S2 2.640(4)
U2 N6 2.226(14)
U2 N5 2.239(15)
U2 N4 2.243(15)
U2 S1 2.680(4)
Si21 N11 1.797(15)
Si21 C61 1.84(2)
Si21 C63 1.848(9)
Si11 N6 1.770(17)
Si11 C31 1.87(2)
Si11 C33 1.88(2)
Si11 C32 1.92(2)
Si12 N6 1.747(15)
Si12 C36 1.851(19)
Si12 C34 1.88(2)
Si12 C35 1.883(18)
Si18 N9 1.784(16)
Si18 C53 1.853(9)
Si18 C54 1.859(9)
Si18 C52 1.866(9)
Si14 N7 1.719(16)
Si14 C40 1.90(2)
Si14 C41 1.91(2)
Si14 C42 1.93(2)
Si13 N7 1.776(16)
Si13 C38 1.854(9)
Si13 C39 1.856(9)
Si13 C37 1.863(9)
Si2 N1 1.763(15)
Si2 C5 1.86(2)
Si2 C4 1.87(2)
Si2 C6 1.89(2)
Si23 N12 1.759(17)
Si23 C67 1.90(2)
Si23 C68 1.90(2)
Si23 C69 1.96(2)
Si1 N1 1.753(17)
Si1 C3 1.851(9)
Si1 C1 1.852(9)
Si1 C2 1.855(9)
Si22 N11 1.717(15)
Si22 C66 1.83(2)
Si22 C64 1.87(2)
Si22 C65 1.90(2)
Si9 N5 1.753(16)
Si9 C27 1.852(9)
Si9 C25 1.855(9)
Si9 C26 1.862(9)
Si19 N10 1.755(15)
Si19 C56 1.84(2)
Si19 C55 1.851(7)
Si19 C57 1.88(2)
Si3 N2 1.761(16)
Si3 C8 1.86(2)
Si3 C7 1.88(2)
Si3 C9 1.95(3)
Si5 N3 1.790(16)
Si5 C13 1.853(9)
Si5 C14 1.853(9)
Si5 C15 1.859(9)
Si24 N12 1.774(17)
Si24 C70 1.80(3)
Si24 C71 1.85(2)
Si24 C72 1.880(18)
Si7 N4 1.746(16)
Si7 C20 1.855(9)
Si7 C19 1.858(9)
Si7 C21 1.860(9)
Si6 N3 1.749(9)
Si6 C17 1.854(9)
Si6 C16 1.855(9)
Si6 C18 1.863(9)
Si20 N10 1.748(15)
Si20 C58 1.87(2)
Si20 C59 1.87(2)
Si20 C60 1.89(2)
Si10 N5 1.760(16)
Si10 C28 1.852(9)
Si10 C29 1.856(9)
Si10 C30 1.856(9)
N8 Si15 1.760(16)
N8 Si16 1.761(16)
N2 Si4 1.744(16)
N9 Si17 1.736(16)
Si15 C44 1.837(9)
Si15 C45 1.862(9)
Si15 C43 1.863(9)
Si4 C11 1.851(9)
Si4 C12 1.866(9)
Si4 C10 1.886(9)
Si16 C48 1.853(9)
Si16 C46 1.854(9)
Si16 C47 1.858(9)
Si8 N4 1.760(16)
Si8 C23 1.854(9)
Si8 C24 1.855(9)
Si8 C22 1.857(9)
Si17 C51 1.84(2)
Si17 C49 1.90(2)
Si17 C50 1.95(2)
C10 H10A 0.9800
C10 H10B 0.9800
C10 H10C 0.9800
O1 C74 1.38(3)
O1 C75 1.40(3)
C15 H15A 0.9800
C15 H15B 0.9800
C15 H15C 0.9800
C50 H50A 0.9800
C50 H50B 0.9800
C50 H50C 0.9800
C43 H43A 0.9800
C43 H43B 0.9800
C43 H43C 0.9800
C52 H52A 0.9800
C52 H52B 0.9800
C52 H52C 0.9800
C13 H13A 0.9800
C13 H13B 0.9800
C13 H13C 0.9800
C40 H40A 0.9800
C40 H40B 0.9800
C40 H40C 0.9800
C35 H35A 0.9800
C35 H35B 0.9800
C35 H35C 0.9800
C17 H17A 0.9800
C17 H17B 0.9800
C17 H17C 0.9800
C57 H57A 0.9800
C57 H57B 0.9800
C57 H57C 0.9800
C29 H29A 0.9800
C29 H29B 0.9800
C29 H29C 0.9800
O2 C78 1.38(3)
O2 C79 1.47(3)
C32 H32A 0.9800
C32 H32B 0.9800
C32 H32C 0.9800
C72 H72A 0.9800
C72 H72B 0.9800
C72 H72C 0.9800
C51 H51A 0.9800
C51 H51B 0.9800
C51 H51C 0.9800
C4 H4A 0.9800
C4 H4B 0.9800
C4 H4C 0.9800
C61 H61A 0.9800
C61 H61B 0.9800
C61 H61C 0.9800
C42 H42A 0.9800
C42 H42B 0.9800
C42 H42C 0.9800
C6 H6A 0.9800
C6 H6B 0.9800
C6 H6C 0.9800
C49 H49A 0.9800
C49 H49B 0.9800
C49 H49C 0.9800
C64 H64A 0.9800
C64 H64B 0.9800
C64 H64C 0.9800
C44 H44A 0.9800
C44 H44B 0.9800
C44 H44C 0.9800
C67 H67A 0.9800
C67 H67B 0.9800
C67 H67C 0.9800
C59 H59A 0.9800
C59 H59B 0.9800
C59 H59C 0.9800
C2 H2A 0.9800
C2 H2B 0.9800
C2 H2C 0.9800
C26 H26A 0.9800
C26 H26B 0.9800
C26 H26C 0.9800
C24 H24A 0.9800
C24 H24B 0.9800
C24 H24C 0.9800
C58 H58A 0.9800
C58 H58B 0.9800
C58 H58C 0.9800
C25 H25A 0.9800
C25 H25B 0.9800
C25 H25C 0.9800
C69 H69A 0.9800
C69 H69B 0.9800
C69 H69C 0.9800
C36 H36A 0.9800
C36 H36B 0.9800
C36 H36C 0.9800
C31 H31A 0.9800
C31 H31B 0.9800
C31 H31C 0.9800
C66 H66A 0.9800
C66 H66B 0.9800
C66 H66C 0.9800
C20 H20A 0.9800
C20 H20B 0.9800
C20 H20C 0.9800
C34 H34A 0.9800
C34 H34B 0.9800
C34 H34C 0.9800
C28 H28A 0.9800
C28 H28B 0.9800
C28 H28C 0.9800
C63 H63A 0.9800
C63 H63B 0.9800
C63 H63C 0.9800
C27 H27A 0.9800
C27 H27B 0.9800
C27 H27C 0.9800
C54 H54A 0.9800
C54 H54B 0.9800
C54 H54C 0.9800
C78 C77 1.48(4)
C78 H78A 0.9900
C78 H78B 0.9900
C7 H7A 0.9800
C7 H7B 0.9800
C7 H7C 0.9800
C8 H8A 0.9800
C8 H8B 0.9800
C8 H8C 0.9800
C46 H46A 0.9800
C46 H46B 0.9800
C46 H46C 0.9800
C56 H56A 0.9800
C56 H56B 0.9800
C56 H56C 0.9800
C53 H53A 0.9800
C53 H53B 0.9800
C53 H53C 0.9800
C22 H22A 0.9800
C22 H22B 0.9800
C22 H22C 0.9800
C16 H16A 0.9800
C16 H16B 0.9800
C16 H16C 0.9800
C47 H47A 0.9800
C47 H47B 0.9800
C47 H47C 0.9800
C39 H39A 0.9800
C39 H39B 0.9800
C39 H39C 0.9800
C48 H48A 0.9800
C48 H48B 0.9800
C48 H48C 0.9800
C19 H19A 0.9800
C19 H19B 0.9800
C19 H19C 0.9800
C12 H12A 0.9800
C12 H12B 0.9800
C12 H12C 0.9800
C41 H41A 0.9800
C41 H41B 0.9800
C41 H41C 0.9800
C65 H65A 0.9800
C65 H65B 0.9800
C65 H65C 0.9800
C37 H37A 0.9800
C37 H37B 0.9800
C37 H37C 0.9800
C33 H33A 0.9800
C33 H33B 0.9800
C33 H33C 0.9800
C21 H21A 0.9800
C21 H21B 0.9800
C21 H21C 0.9800
C14 H14A 0.9800
C14 H14B 0.9800
C14 H14C 0.9800
C1 H1A 0.9800
C1 H1B 0.9800
C1 H1C 0.9800
C5 H5A 0.9800
C5 H5B 0.9800
C5 H5C 0.9800
C9 H9A 0.9800
C9 H9B 0.9800
C9 H9C 0.9800
C11 H11A 0.9800
C11 H11B 0.9800
C11 H11C 0.9800
C18 H18A 0.9800
C18 H18B 0.9800
C18 H18C 0.9800
C45 H45A 0.9800
C45 H45B 0.9800
C45 H45C 0.9800
C23 H23A 0.9800
C23 H23B 0.9800
C23 H23C 0.9800
C38 H38A 0.9800
C38 H38B 0.9800
C38 H38C 0.9800
C55 H55A 0.9800
C55 H55B 0.9800
C55 H55C 0.9800
C71 H71A 0.9800
C71 H71B 0.9800
C71 H71C 0.9800
C3 H3A 0.9800
C3 H3B 0.9800
C3 H3C 0.9800
C70 H70A 0.9800
C70 H70B 0.9800
C70 H70C 0.9800
C77 H77A 0.9800
C77 H77B 0.9800
C77 H77C 0.9800
C79 C80 1.53(5)
C79 H79A 0.9900
C79 H79B 0.9900
C60 H60A 0.9800
C60 H60B 0.9800
C60 H60C 0.9800
C74 C73 1.55(4)
C74 H74A 0.9900
C74 H74B 0.9900
C68 H68A 0.9800
C68 H68B 0.9800
C68 H68C 0.9800
C75 C76 1.45(4)
C75 H75A 0.9900
C75 H75B 0.9900
C73 H73A 0.9800
C73 H73B 0.9800
C73 H73C 0.9800
C76 H76A 0.9800
C76 H76B 0.9800
C76 H76C 0.9800
C30 H30A 0.9800
C30 H30B 0.9800
C30 H30C 0.9800
C80 H80A 0.9800
C80 H80B 0.9800
C80 H80C 0.9800
